data_7045771
loop_
_publ_author_name
'Shi, Xiangchao'
'Chen, Zhongyan'
'Wang, Yanjun'
'Guo, Zijian'
'Wang, Xiaoyong'

_publ_section_title
;
 Hypotoxic copper complexes with potent anti-metastatic and
 anti-angiogenic activities against cancer cells.
;
_journal_issue 14
_journal_name_full 'Dalton transactions (Cambridge, England : 2003)'
_journal_page_first 5049
_journal_page_last 5054
_journal_paper_doi 10.1039/C8DT00794B
_journal_volume 47
_journal_year 2018
_chemical_formula_sum 'C64 H50 Cl2 Cu2 N10 O14 P2'
_chemical_formula_weight 1443.06
_space_group_crystal_system triclinic
_space_group_IT_number 1
_space_group_name_Hall 'P 1'
_space_group_name_H-M_alt 'P 1'
_symmetry_space_group_name_Hall 'P 1'
_symmetry_space_group_name_H-M 'P 1'
_atom_sites_solution_hydrogens geom
_audit_creation_method SHELXL-2014/7
_audit_update_record
;
2017-11-23 deposited with the CCDC.
2018-03-05 downloaded from the CCDC.
;
_cell_angle_alpha 97.779(2)
_cell_angle_beta 104.651(2)
_cell_angle_gamma 91.253(2)
_cell_formula_units_Z 1
_cell_length_a 9.4397(14)
_cell_length_b 10.9574(17)
_cell_length_c 15.288(2)
_cell_measurement_reflns_used 4375
_cell_measurement_temperature 296(2)
_cell_measurement_theta_max 27.77
_cell_measurement_theta_min 2.31
_cell_volume 1513.2(4)
_computing_structure_refinement 'SHELXL-2014/7 (Sheldrick, 2014)'
_diffrn_ambient_temperature 296(2)
_diffrn_measured_fraction_theta_full 0.987
_diffrn_measured_fraction_theta_max 0.987
_diffrn_measurement_device_type 'CCD area detector'
_diffrn_measurement_method 'phi and omega scans'
_diffrn_radiation_type MoK\a
_diffrn_radiation_wavelength 0.71073
_diffrn_reflns_av_R_equivalents 0.0229
_diffrn_reflns_av_unetI/netI 0.0511
_diffrn_reflns_Laue_measured_fraction_full 0.987
_diffrn_reflns_Laue_measured_fraction_max 0.987
_diffrn_reflns_limit_h_max 11
_diffrn_reflns_limit_h_min -11
_diffrn_reflns_limit_k_max 13
_diffrn_reflns_limit_k_min -11
_diffrn_reflns_limit_l_max 18
_diffrn_reflns_limit_l_min -18
_diffrn_reflns_number 11257
_diffrn_reflns_point_group_measured_fraction_full 0.987
_diffrn_reflns_point_group_measured_fraction_max 0.987
_diffrn_reflns_theta_full 25.008
_diffrn_reflns_theta_max 25.008
_diffrn_reflns_theta_min 1.392
_exptl_absorpt_coefficient_mu 0.922
_exptl_crystal_density_diffrn 1.584
_exptl_crystal_F_000 738
_exptl_crystal_size_max 0.260
_exptl_crystal_size_mid 0.220
_exptl_crystal_size_min 0.180
_refine_diff_density_max 0.826
_refine_diff_density_min -0.748
_refine_diff_density_rms 0.083
_refine_ls_abs_structure_details
;
 Refined as an inversion twin.
;
_refine_ls_abs_structure_Flack 0.50(3)
_refine_ls_extinction_method none
_refine_ls_goodness_of_fit_ref 1.079
_refine_ls_hydrogen_treatment constr
_refine_ls_matrix_type full
_refine_ls_number_parameters 767
_refine_ls_number_reflns 8061
_refine_ls_number_restraints 57
_refine_ls_restrained_S_all 1.098
_refine_ls_R_factor_all 0.0656
_refine_ls_R_factor_gt 0.0509
_refine_ls_shift/su_max 0.001
_refine_ls_shift/su_mean 0.000
_refine_ls_structure_factor_coef Fsqd
_refine_ls_weighting_details 'w=1/[\s^2^(Fo^2^)+(0.0814P)^2^+1.6681P] where P=(Fo^2^+2Fc^2^)/3'
_refine_ls_weighting_scheme calc
_refine_ls_wR_factor_gt 0.1399
_refine_ls_wR_factor_ref 0.1625
_reflns_Friedel_coverage 1.000
_reflns_Friedel_fraction_full 0.987
_reflns_Friedel_fraction_max 0.987
_reflns_number_gt 6544
_reflns_number_total 8061
_reflns_threshold_expression 'I > 2\s(I)'
_cod_data_source_file c8dt00794b2.cif
_cod_data_source_block 1
_cod_depositor_comments 'Adding full bibliography for 7045771.cif.'
_cod_original_cell_volume 1513.3(4)
_cod_database_code 7045771
_shelx_shelxl_version_number 2014/7
_shelx_space_group_comment
;
The symmetry employed for this shelxl refinement is uniquely defined
by the following loop, which should always be used as a source of
symmetry information in preference to the above space-group names.
They are only intended as comments.
;
_shelx_estimated_absorpt_t_min 0.796
_shelx_estimated_absorpt_t_max 0.852

loop_
_space_group_symop_operation_xyz
'x, y, z'

loop_
_atom_site_label
_atom_site_type_symbol
_atom_site_fract_x
_atom_site_fract_y
_atom_site_fract_z
_atom_site_U_iso_or_equiv
_atom_site_adp_type
_atom_site_occupancy
_atom_site_site_symmetry_order
_atom_site_calc_flag
_atom_site_refinement_flags_posn
_atom_site_refinement_flags_adp
C1 C 0.9920(9) 0.5505(9) 1.0743(6) 0.040(2) Uani 1 1 d . .
C2 C 1.2011(9) 0.6350(8) 1.2005(6) 0.035(2) Uani 1 1 d . .
C3 C 0.4790(10) 0.0682(9) 0.2104(6) 0.038(2) Uani 1 1 d . .
C4 C 0.5657(9) 0.2612(10) 0.7650(6) 0.046(3) Uani 1 1 d . .
C5 C 0.6185(9) 0.3944(10) 0.9592(6) 0.047(3) Uani 1 1 d . .
H5B H 0.5757 0.4532 0.9970 0.057 Uiso 1 1 calc R U
H5C H 0.6267 0.3179 0.9851 0.057 Uiso 1 1 calc R U
C6 C 0.8981(10) 0.3567(9) 0.5188(6) 0.040(2) Uani 1 1 d . .
C7 C 0.4856(10) 0.0441(9) 0.0461(6) 0.045(2) Uani 1 1 d . .
H7A H 0.5829 0.0746 0.0619 0.054 Uiso 1 1 calc R U
C8 C 0.1889(8) -0.0371(8) 0.1468(6) 0.036(2) Uani 1 1 d . .
C9 C 0.2675(9) -0.0148(8) 0.0846(6) 0.038(2) Uani 1 1 d . .
C10 C 0.4128(8) 0.0339(8) 0.1130(5) 0.033(2) Uani 1 1 d . .
C11 C 1.0556(9) 0.5826(9) 1.1718(6) 0.037(2) Uani 1 1 d . .
C12 C 0.9843(10) 0.5730(10) 1.2417(6) 0.048(3) Uani 1 1 d . .
H12A H 0.8878 0.5411 1.2276 0.057 Uiso 1 1 calc R U
C13 C 1.2801(10) 0.6582(9) 1.1328(6) 0.041(2) Uani 1 1 d . .
C14 C 0.2554(10) -0.0117(9) 0.2434(6) 0.041(2) Uani 1 1 d . .
C15 C 1.1338(9) 0.3270(9) 0.4309(6) 0.041(2) Uani 1 1 d . .
C16 C 0.4064(10) 0.0399(9) 0.2697(6) 0.046(3) Uani 1 1 d . .
H16A H 0.4548 0.0537 0.3316 0.056 Uiso 1 1 calc R U
C17 C 1.2096(9) 0.6296(8) 1.0430(6) 0.038(2) Uani 1 1 d . .
C18 C 1.0682(9) 0.5761(9) 1.0125(6) 0.040(2) Uani 1 1 d . .
H18A H 1.0246 0.5576 0.9502 0.048 Uiso 1 1 calc R U
C19 C 0.8458(11) 0.2286(11) 0.3318(6) 0.057(3) Uani 1 1 d . .
H19A H 0.8327 0.3070 0.3089 0.068 Uiso 1 1 calc R U
H19B H 0.8916 0.1762 0.2917 0.068 Uiso 1 1 calc R U
C20 C 0.7721(10) 0.4449(9) 0.9597(6) 0.042(2) Uani 1 1 d . .
C21 C 0.4533 0.5058 0.7961 0.042 Uani 1 1 d . .
C22 C 0.1681(9) -0.0368(10) 0.3005(6) 0.047(2) Uani 1 1 d . .
H22A H 0.2071 -0.0178 0.3634 0.057 Uiso 1 1 calc R U
C23 C 1.2865(10) 0.6604(9) 0.9789(6) 0.047(3) Uani 1 1 d . .
H23A H 1.2433 0.6509 0.9164 0.057 Uiso 1 1 calc R U
C24 C 1.0197(8) 0.1154(7) 0.4893(4) 0.0403(17) Uani 1 1 d . .
C25 C 0.6945(10) 0.1700(9) 0.3233(7) 0.047(3) Uani 1 1 d . .
C26 C 1.1802(10) 0.2960(10) 0.3485(6) 0.045(2) Uani 1 1 d . .
H26A H 1.1236 0.2435 0.2983 0.054 Uiso 1 1 calc R U
C27 C 0.3298(10) 0.2932(9) 0.8557(5) 0.040(2) Uani 1 1 d . .
C28 C 0.0304(10) -0.0872(11) 0.2695(7) 0.053(3) Uani 1 1 d . .
H28A H -0.0256 -0.1054 0.3086 0.064 Uiso 1 1 calc R U
C29 C 0.9456(13) -0.0794(12) 0.5273(7) 0.068(3) Uani 1 1 d . .
H29A H 0.8731 -0.1388 0.5263 0.081 Uiso 1 1 calc R U
C30 C 0.2835(11) 0.3222(10) 0.9313(8) 0.056(3) Uani 1 1 d . .
H30A H 0.3426 0.3751 0.9803 0.068 Uiso 1 1 calc R U
C31 C 0.5386(11) 0.2812(10) 0.6746(6) 0.052(3) Uani 1 1 d . .
H31A H 0.4925 0.3512 0.6564 0.063 Uiso 1 1 calc R U
C32 C 0.1088(11) 0.1625(11) 0.7875(8) 0.059(3) Uani 1 1 d . .
H32A H 0.0522 0.1073 0.7391 0.071 Uiso 1 1 calc R U
C33 C 0.9258(11) 0.3416(12) 0.6109(6) 0.054(3) Uani 1 1 d . .
H33A H 0.9720 0.2726 0.6311 0.065 Uiso 1 1 calc R U
C34 C 0.5559(12) 0.5894(11) 0.7917(8) 0.061(3) Uani 1 1 d . .
H34A H 0.6544 0.5773 0.8164 0.073 Uiso 1 1 calc R U
C35 C 0.3023(10) 0.5268(11) 0.7601(6) 0.050 Uani 1 1 d . .
H35A H 0.2305 0.4691 0.7629 0.060 Uiso 1 1 calc R U
C36 C 1.4318(11) 0.7058(9) 1.0173(7) 0.053(3) Uani 1 1 d . .
H36A H 1.4879 0.7219 0.9778 0.064 Uiso 1 1 calc R U
C37 C 1.1627(12) 0.0926(11) 0.5232(6) 0.056(2) Uani 1 1 d . .
H37A H 1.2371 0.1492 0.5225 0.067 Uiso 1 1 calc R U
C38 C 1.3513(12) 0.4550(11) 0.4950(7) 0.063(3) Uani 1 1 d . .
H38A H 1.4089 0.5102 0.5431 0.076 Uiso 1 1 calc R U
C39 C -0.0239(10) -0.1107(10) 0.1725(7) 0.054 Uani 1 1 d . .
H39A H -0.1190 -0.1455 0.1489 0.065 Uiso 1 1 calc R U
C40 C 0.4125(8) 0.0084(8) -0.0443(5) 0.0489(19) Uani 1 1 d . .
H40A H 0.4608 0.0145 -0.0897 0.059 Uiso 1 1 calc R U
C41 C 0.2450(11) 0.2144(11) 0.7813(6) 0.058(3) Uani 1 1 d . .
H41A H 0.2765 0.1958 0.7284 0.069 Uiso 1 1 calc R U
C42 C 0.2635(10) -0.0377(9) -0.0686(5) 0.040(2) Uani 1 1 d . .
H42A H 0.2156 -0.0624 -0.1298 0.049 Uiso 1 1 calc R U
C43 C 1.4962(10) 0.7280(10) 1.1082(6) 0.0490(19) Uani 1 1 d . .
H43A H 1.5935 0.7580 1.1294 0.059 Uiso 1 1 calc R U
C44 C 0.9051(12) 0.0278(10) 0.4908(7) 0.061(3) Uani 1 1 d . .
H44A H 0.8069 0.0425 0.4680 0.074 Uiso 1 1 calc R U
C45 C 1.2212(10) 0.4087(10) 0.5020(7) 0.049(3) Uani 1 1 d . .
H45A H 1.1905 0.4318 0.5548 0.059 Uiso 1 1 calc R U
C46 C 1.2015(12) 0.6514(11) 1.3499(7) 0.056(3) Uani 1 1 d . .
H46A H 1.2512 0.6699 1.4113 0.067 Uiso 1 1 calc R U
C47 C 1.0590 0.6109 1.3293 0.055 Uani 1 1 d . .
H47A H 1.0120 0.6092 1.3758 0.066 Uiso 1 1 calc R U
C48 C 0.6327(13) 0.1609(12) 0.7873(8) 0.067(3) Uani 1 1 d . .
H48A H 0.6586 0.1506 0.8486 0.080 Uiso 1 1 calc R U
C49 C 0.2607(12) 0.6328(11) 0.7205(8) 0.058(3) Uani 1 1 d . .
H49A H 0.1629 0.6447 0.6937 0.070 Uiso 1 1 calc R U
C50 C 0.7854 0.5451 0.5519 0.074 Uani 1 1 d . .
H50A H 0.7308 0.6114 0.5342 0.089 Uiso 1 1 calc R U
C51 C 0.8856(15) 0.4264(12) 0.6698(8) 0.077(4) Uani 1 1 d . .
H51A H 0.9022 0.4136 0.7303 0.092 Uiso 1 1 calc R U
C52 C 0.1556(10) 0.2776(9) 0.9385(7) 0.049(3) Uani 1 1 d . .
H52A H 0.1270 0.3008 0.9920 0.059 Uiso 1 1 calc R U
C53 C 1.3207(12) 0.3515(12) 0.3485(8) 0.069(3) Uani 1 1 d . .
H53A H 1.3560 0.3362 0.2968 0.083 Uiso 1 1 calc R U
C54 C 0.5817(12) 0.1946(14) 0.6107(8) 0.073(4) Uani 1 1 d . .
H54A H 0.5669 0.2085 0.5505 0.088 Uiso 1 1 calc R U
C55 C 0.6453(10) 0.0897(10) 0.6375(8) 0.082(3) Uani 1 1 d . .
H55A H 0.6735 0.0325 0.5953 0.099 Uiso 1 1 calc R U
C56 C 0.5170(15) 0.6952(11) 0.7504(9) 0.077 Uani 1 1 d . .
H56A H 0.5877 0.7494 0.7416 0.093 Uiso 1 1 calc R U
C57 C 0.0602(11) 0.1942(11) 0.8656(7) 0.060(3) Uani 1 1 d . .
H57A H -0.0295 0.1631 0.8705 0.072 Uiso 1 1 calc R U
C58 C 0.3668(14) 0.7157(12) 0.7228(8) 0.077(4) Uani 1 1 d . .
H58A H 0.3402 0.7917 0.7052 0.093 Uiso 1 1 calc R U
C59 C 0.8302(11) 0.4630(10) 0.4858(9) 0.060(3) Uani 1 1 d . .
H59A H 0.8166 0.4768 0.4256 0.072 Uiso 1 1 calc R U
C60 C 1.3982(11) 0.4234(10) 0.4212(8) 0.060(3) Uani 1 1 d . .
H60A H 1.4908 0.4536 0.4208 0.072 Uiso 1 1 calc R U
C61 C 1.0843(15) -0.0993(12) 0.5635(8) 0.075(4) Uani 1 1 d . .
H61A H 1.1085 -0.1685 0.5920 0.090 Uiso 1 1 calc R U
C62 C 1.1952(14) -0.0142(14) 0.5581(8) 0.074(4) Uani 1 1 d . .
H62A H 1.2929 -0.0316 0.5790 0.089 Uiso 1 1 calc R U
C63 C 0.8237 0.5271 0.6459 0.080 Uani 1 1 d . .
H63A H 0.8046 0.5868 0.6901 0.096 Uiso 1 1 calc R U
C64 C 0.6667(11) 0.0696(11) 0.7240(10) 0.094(4) Uani 1 1 d . .
H64A H 0.7036 -0.0038 0.7418 0.113 Uiso 1 1 calc R U
Cl1 Cl 1.7099(3) 0.8046(4) 1.3131(2) 0.0874(11) Uani 1 1 d . .
Cl2 Cl -0.2397(3) -0.1804(4) -0.0291(2) 0.0968(13) Uani 1 1 d . .
Cu1 Cu -0.02006(9) -0.10184(9) -0.02033(6) 0.0530(4) Uani 1 1 d . .
Cu2 Cu 1.48833(9) 0.72223(9) 1.30415(6) 0.0527(4) Uani 1 1 d . .
N1 N 0.8895(10) 0.1703(10) 0.0837(7) 0.076 Uani 1 1 d . .
N2 N 0.8472(7) 0.4959(7) 1.0468(5) 0.0385(19) Uani 1 1 d . .
H2A H 0.8017 0.4946 1.0889 0.046 Uiso 1 1 calc R U
N3 N 1.4177(7) 0.7061(7) 1.1678(5) 0.0389(19) Uani 1 1 d . .
N4 N 1.2736(7) 0.6662(7) 1.2902(5) 0.0390(19) Uani 1 1 d . .
N5 N 0.6227(8) 0.1250(8) 0.2383(5) 0.048(2) Uani 1 1 d . .
H5A H 0.6674 0.1308 0.1964 0.058 Uiso 1 1 calc R U
N6 N 0.1917(8) -0.0458(8) -0.0044(5) 0.047(2) Uani 1 1 d . .
N7 N 0.0482(8) -0.0874(7) 0.1153(6) 0.048(2) Uani 1 1 d . .
N8 N -0.0437(10) -0.1815(8) -0.1929(5) 0.053 Uani 1 1 d . U
N9 N 0.5712(9) 0.4463(7) 0.2012(4) 0.0560(19) Uani 1 1 d . .
N20 N 1.5145(9) 0.7991(8) 1.4775(6) 0.052 Uani 1 1 d . U
O1 O 1.4707(9) 0.8756(8) 1.4507(6) 0.0767(19) Uani 1 1 d . U
O2 O 1.5330(9) 0.7037(8) 1.4344(5) 0.0716(19) Uani 1 1 d . U
O4 O 0.8173(8) 0.4410(8) 0.8934(4) 0.061(2) Uani 1 1 d . .
O6 O 0.0053(11) -0.2712(9) -0.1608(6) 0.085(2) Uani 1 1 d . U
O7 O -0.0788(12) -0.1816(10) -0.2814(6) 0.098(3) Uani 1 1 d . U
O8 O -0.0735(10) -0.0838(9) -0.1485(6) 0.081(2) Uani 1 1 d . U
O9 O 0.6504(7) 0.1725(7) 0.3908(4) 0.054(2) Uani 1 1 d . .
O10 O 0.6415(8) 0.4752(12) 0.1511(5) 0.138(4) Uani 1 1 d . .
O11 O 0.4494(11) 0.4216(11) 0.1488(8) 0.127(4) Uani 1 1 d . .
O12 O 0.606(2) 0.4683(15) 0.2734(7) 0.237(8) Uani 1 1 d . .
O13 O 1.544(2) 0.7993(14) 1.5629(6) 0.181(7) Uani 1 1 d . .
O20 O 0.7834(9) 0.2103(9) 0.1012(6) 0.097(3) Uani 1 1 d . .
O21 O 1.0168(11) 0.2169(15) 0.1252(8) 0.160(6) Uani 1 1 d . .
O22 O 0.8869(11) 0.1203(10) 0.0039(5) 0.099(3) Uani 1 1 d . .
P1 P 0.4983 0.3664 0.8427 0.038 Uani 1 1 d . .
P2 P 0.97057(19) 0.25575(18) 0.44150(11) 0.0385(4) Uani 1 1 d . .

loop_
_atom_site_aniso_label
_atom_site_aniso_U_11
_atom_site_aniso_U_22
_atom_site_aniso_U_33
_atom_site_aniso_U_23
_atom_site_aniso_U_13
_atom_site_aniso_U_12
C1 0.027(4) 0.040(5) 0.046(5) -0.002(4) -0.001(3) -0.016(4)
C2 0.030(4) 0.035(5) 0.035(4) -0.003(4) 0.002(3) 0.002(4)
C3 0.038(4) 0.044(5) 0.028(4) 0.005(4) 0.004(3) 0.007(4)
C4 0.023(4) 0.056(6) 0.051(5) -0.006(5) 0.005(4) -0.006(4)
C5 0.025(4) 0.077(7) 0.028(4) 0.004(4) -0.013(3) -0.014(4)
C6 0.033(4) 0.043(5) 0.040(4) 0.005(4) 0.004(3) -0.002(4)
C7 0.037(4) 0.058(6) 0.036(4) -0.005(4) 0.012(3) -0.012(4)
C8 0.017(3) 0.033(5) 0.049(4) 0.001(4) -0.006(3) -0.002(3)
C9 0.032(4) 0.037(5) 0.042(4) 0.011(4) 0.006(3) -0.009(4)
C10 0.028(4) 0.040(5) 0.031(4) 0.003(3) 0.008(3) -0.011(3)
C11 0.034(4) 0.039(5) 0.032(4) 0.003(4) -0.001(3) 0.004(4)
C12 0.029(4) 0.062(6) 0.051(5) 0.026(4) 0.002(4) -0.016(4)
C13 0.055(5) 0.038(5) 0.038(4) 0.003(4) 0.028(3) -0.002(4)
C14 0.038(4) 0.038(5) 0.036(4) -0.008(4) 0.001(3) -0.006(4)
C15 0.022(4) 0.055(6) 0.045(4) 0.011(4) 0.003(3) -0.002(4)
C16 0.037(5) 0.050(6) 0.042(5) 0.001(4) -0.005(4) -0.006(4)
C17 0.039(4) 0.039(5) 0.047(4) 0.014(4) 0.024(3) 0.003(4)
C18 0.041(4) 0.050(5) 0.031(4) 0.003(4) 0.015(3) -0.007(4)
C19 0.047(5) 0.085(8) 0.038(4) 0.009(5) 0.013(4) -0.019(5)
C20 0.034(4) 0.054(6) 0.031(4) 0.000(4) -0.002(3) -0.003(4)
C21 0.033 0.056 0.031 -0.003 0.003 -0.003
C22 0.043(4) 0.065(6) 0.046(4) 0.010(4) 0.033(3) -0.004(4)
C23 0.048(5) 0.046(6) 0.041(4) -0.002(4) 0.002(4) -0.004(4)
C24 0.043(4) 0.040(4) 0.034(3) -0.001(3) 0.007(3) -0.005(3)
C25 0.038(5) 0.044(5) 0.056(5) 0.013(4) 0.005(4) -0.010(4)
C26 0.046(5) 0.054(6) 0.040(4) 0.004(4) 0.024(3) -0.002(4)
C27 0.043(5) 0.050(5) 0.024(4) 0.005(4) 0.004(3) -0.009(4)
C28 0.042(5) 0.072(7) 0.047(5) -0.006(5) 0.021(4) -0.003(5)
C29 0.058(5) 0.082(7) 0.053(4) 0.009(4) -0.004(4) -0.020(5)
C30 0.042(5) 0.044(6) 0.076(6) 0.003(5) 0.007(5) -0.009(4)
C31 0.053(6) 0.049(6) 0.048(5) -0.005(4) 0.010(4) -0.013(5)
C32 0.033(5) 0.067(7) 0.065(6) 0.003(5) -0.007(4) -0.012(5)
C33 0.046(5) 0.082(8) 0.033(4) 0.002(5) 0.009(4) 0.011(5)
C34 0.045(5) 0.068(7) 0.063(6) 0.022(5) -0.007(4) 0.017(5)
C35 0.035 0.066 0.048 0.013 0.007 0.004
C36 0.055(5) 0.042(5) 0.072(6) 0.013(4) 0.033(4) -0.002(4)
C37 0.067(5) 0.058(5) 0.042(4) 0.004(4) 0.015(4) -0.003(4)
C38 0.057(6) 0.071(7) 0.054(5) 0.014(5) -0.002(5) -0.032(5)
C39 0.029 0.055 0.074 0.002 0.010 -0.018
C40 0.036(4) 0.067(5) 0.048(4) 0.021(3) 0.012(3) -0.007(3)
C41 0.046(5) 0.085(8) 0.034(4) 0.014(5) -0.004(4) -0.030(5)
C42 0.034(4) 0.057(6) 0.023(4) 0.000(4) -0.002(3) -0.010(4)
C43 0.041(4) 0.058(5) 0.056(4) 0.005(4) 0.029(3) -0.002(3)
C44 0.063(6) 0.058(6) 0.065(6) 0.007(5) 0.023(5) -0.027(5)
C45 0.042(5) 0.055(6) 0.044(5) -0.005(4) 0.003(4) -0.002(4)
C46 0.052(6) 0.071(7) 0.038(5) 0.008(5) 0.000(4) -0.004(5)
C47 0.062 0.070 0.031 -0.003 0.017 -0.010
C48 0.062(6) 0.079(8) 0.053(5) -0.008(5) 0.014(5) -0.014(6)
C49 0.048(6) 0.060(7) 0.062(6) 0.017(5) 0.001(5) 0.013(5)
C50 0.049 0.048 0.118 -0.006 0.015 0.002
C51 0.099(9) 0.073(8) 0.061(6) -0.010(6) 0.037(6) -0.011(7)
C52 0.046(5) 0.043(5) 0.061(5) -0.005(4) 0.026(4) 0.001(4)
C53 0.065(6) 0.079(8) 0.077(6) 0.022(5) 0.039(5) -0.012(5)
C54 0.047(6) 0.105(10) 0.056(6) -0.024(6) 0.012(5) -0.008(6)
C55 0.043(5) 0.079(7) 0.108(8) -0.042(6) 0.019(5) -0.003(5)
C56 0.086 0.052 0.097 0.042 0.014 -0.007
C57 0.032(5) 0.077(7) 0.073(6) 0.026(5) 0.010(4) -0.009(5)
C58 0.077(7) 0.067(7) 0.073(7) 0.026(6) -0.019(6) 0.028(6)
C59 0.038(5) 0.044(5) 0.093(7) 0.026(5) -0.001(5) 0.014(4)
C60 0.036(5) 0.050(6) 0.096(8) 0.010(5) 0.023(5) -0.006(4)
C61 0.103(8) 0.063(7) 0.075(6) 0.020(5) 0.045(6) -0.002(6)
C62 0.057(6) 0.114(11) 0.054(6) 0.021(6) 0.015(5) 0.016(7)
C63 0.074 0.084 0.081 -0.019 0.037 -0.013
C64 0.050(5) 0.059(6) 0.166(12) 0.001(7) 0.023(7) 0.016(5)
Cl1 0.0476(14) 0.122(3) 0.0796(19) -0.0197(18) 0.0143(13) -0.0381(16)
Cl2 0.0354(13) 0.149(3) 0.087(2) -0.023(2) 0.0060(14) -0.0336(16)
Cu1 0.0329(6) 0.0655(8) 0.0516(6) 0.0046(6) -0.0022(5) -0.0129(5)
Cu2 0.0338(6) 0.0681(8) 0.0482(6) 0.0054(6) -0.0011(5) -0.0130(5)
N1 0.050 0.079 0.105 -0.005 0.038 0.025
N2 0.020(3) 0.062(5) 0.030(3) 0.008(3) 0.002(3) -0.008(3)
N3 0.024(3) 0.047(4) 0.046(4) 0.013(3) 0.009(3) -0.006(3)
N4 0.034(4) 0.044(4) 0.037(3) -0.006(3) 0.013(3) -0.011(3)
N5 0.044(4) 0.054(5) 0.039(4) -0.009(4) 0.005(3) -0.020(4)
N6 0.042(4) 0.056(5) 0.034(4) 0.011(4) -0.010(3) 0.001(4)
N7 0.038(4) 0.040(4) 0.056(4) -0.011(4) 0.001(3) -0.008(3)
N8 0.067 0.040 0.039 -0.005 -0.002 -0.019
N9 0.072(4) 0.060(4) 0.029(3) 0.032(3) -0.011(3) -0.020(3)
N20 0.045 0.040 0.057 -0.014 -0.001 0.002
O1 0.064(3) 0.077(3) 0.075(3) -0.021(3) 0.011(3) -0.014(3)
O2 0.055(3) 0.072(3) 0.069(3) -0.007(3) -0.008(3) -0.002(3)
O4 0.058(4) 0.086(5) 0.040(3) -0.001(3) 0.021(3) -0.018(4)
O6 0.095(4) 0.091(5) 0.066(4) 0.013(4) 0.013(4) -0.003(4)
O7 0.120(5) 0.092(5) 0.068(4) 0.002(4) 0.003(4) -0.012(4)
O8 0.088(4) 0.086(4) 0.061(3) 0.017(3) 0.003(3) -0.011(4)
O9 0.036(3) 0.081(5) 0.033(3) -0.001(3) -0.006(3) -0.017(3)
O10 0.080(4) 0.249(11) 0.080(4) -0.056(6) 0.063(3) -0.077(5)
O11 0.088(6) 0.132(8) 0.116(7) -0.035(6) -0.031(5) 0.050(6)
O12 0.40(2) 0.232(13) 0.044(5) 0.033(6) 0.001(8) -0.174(12)
O13 0.328(19) 0.163(12) 0.040(4) 0.010(6) 0.028(7) -0.006(12)
O20 0.064(4) 0.105(6) 0.127(6) 0.039(5) 0.026(4) 0.005(4)
O21 0.072(6) 0.289(16) 0.099(7) 0.042(8) -0.013(5) -0.071(7)
O22 0.133(7) 0.115(7) 0.051(4) -0.004(4) 0.034(4) 0.023(6)
P1 0.027 0.051 0.032 0.001 0.004 -0.008
P2 0.0329(9) 0.0487(11) 0.0293(8) 0.0031(7) 0.0017(6) -0.0073(8)

loop_
_atom_type_symbol
_atom_type_description
_atom_type_scat_dispersion_real
_atom_type_scat_dispersion_imag
_atom_type_scat_source
C C 0.0033 0.0016 'International Tables Vol C Tables 4.2.6.8 and 6.1.1.4'
H H 0.0000 0.0000 'International Tables Vol C Tables 4.2.6.8 and 6.1.1.4'
N N 0.0061 0.0033 'International Tables Vol C Tables 4.2.6.8 and 6.1.1.4'
O O 0.0106 0.0060 'International Tables Vol C Tables 4.2.6.8 and 6.1.1.4'
P P 0.1023 0.0942 'International Tables Vol C Tables 4.2.6.8 and 6.1.1.4'
Cl Cl 0.1484 0.1585 'International Tables Vol C Tables 4.2.6.8 and 6.1.1.4'
Cu Cu 0.3201 1.2651 'International Tables Vol C Tables 4.2.6.8 and 6.1.1.4'

loop_
_geom_angle_atom_site_label_1
_geom_angle_atom_site_label_2
_geom_angle_atom_site_label_3
_geom_angle
C18 C1 N2 122.5(8)
C18 C1 C11 121.0(8)
N2 C1 C11 116.5(8)
N4 C2 C11 122.7(8)
N4 C2 C13 117.2(8)
C11 C2 C13 120.2(7)
C16 C3 N5 122.5(7)
C16 C3 C10 119.3(8)
N5 C3 C10 118.2(8)
C48 C4 C31 117.8(10)
C48 C4 P1 123.7(8)
C31 C4 P1 118.4(8)
C20 C5 P1 111.1(6)
C20 C5 H5B 109.4
P1 C5 H5B 109.4
C20 C5 H5C 109.4
P1 C5 H5C 109.4
H5B C5 H5C 108.0
C33 C6 C59 121.7(10)
C33 C6 P2 120.8(8)
C59 C6 P2 117.0(8)
C40 C7 C10 119.2(8)
C40 C7 H7A 120.4
C10 C7 H7A 120.4
C9 C8 N7 119.4(8)
C9 C8 C14 120.7(7)
N7 C8 C14 119.9(9)
N6 C9 C8 114.2(8)
N6 C9 C10 124.1(9)
C8 C9 C10 121.8(7)
C7 C10 C9 117.5(7)
C7 C10 C3 124.0(7)
C9 C10 C3 118.5(8)
C12 C11 C2 116.1(7)
C12 C11 C1 126.6(8)
C2 C11 C1 117.3(8)
C47 C12 C11 118.7(7)
C47 C12 H12A 120.6
C11 C12 H12A 120.6
N3 C13 C17 126.8(8)
N3 C13 C2 114.9(7)
C17 C13 C2 118.3(8)
C22 C14 C8 116.7(8)
C22 C14 C16 127.8(8)
C8 C14 C16 115.6(9)
C45 C15 C26 119.2(9)
C45 C15 P2 121.2(8)
C26 C15 P2 119.6(7)
C3 C16 C14 123.8(8)
C3 C16 H16A 118.1
C14 C16 H16A 118.1
C13 C17 C23 116.8(8)
C13 C17 C18 123.1(8)
C23 C17 C18 120.1(8)
C1 C18 C17 120.1(8)
C1 C18 H18A 119.9
C17 C18 H18A 119.9
C25 C19 P2 118.2(7)
C25 C19 H19A 107.8
P2 C19 H19A 107.8
C25 C19 H19B 107.8
P2 C19 H19B 107.8
H19A C19 H19B 107.1
O4 C20 N2 125.5(9)
O4 C20 C5 124.2(7)
N2 C20 C5 110.2(8)
C34 C21 C35 119.0(6)
C34 C21 P1 122.4(4)
C35 C21 P1 118.5(5)
C28 C22 C14 123.3(8)
C28 C22 H22A 118.3
C14 C22 H22A 118.3
C36 C23 C17 114.9(8)
C36 C23 H23A 122.6
C17 C23 H23A 122.6
C37 C24 C44 120.3(9)
C37 C24 P2 120.8(7)
C44 C24 P2 119.0(7)
O9 C25 N5 127.1(9)
O9 C25 C19 118.9(8)
N5 C25 C19 113.9(9)
C15 C26 C53 115.8(8)
C15 C26 H26A 122.1
C53 C26 H26A 122.1
C30 C27 C41 120.8(9)
C30 C27 P1 121.4(7)
C41 C27 P1 117.6(7)
C22 C28 C39 115.4(9)
C22 C28 H28A 122.3
C39 C28 H28A 122.3
C61 C29 C44 121.9(12)
C61 C29 H29A 119.1
C44 C29 H29A 119.1
C52 C30 C27 121.9(10)
C52 C30 H30A 119.0
C27 C30 H30A 119.0
C4 C31 C54 119.4(11)
C4 C31 H31A 120.3
C54 C31 H31A 120.3
C57 C32 C41 120.2(9)
C57 C32 H32A 119.9
C41 C32 H32A 119.9
C51 C33 C6 119.7(11)
C51 C33 H33A 120.1
C6 C33 H33A 120.1
C21 C34 C56 121.0(9)
C21 C34 H34A 119.5
C56 C34 H34A 119.5
C49 C35 C21 121.1(9)
C49 C35 H35A 119.5
C21 C35 H35A 119.5
C43 C36 C23 124.5(10)
C43 C36 H36A 117.8
C23 C36 H36A 117.8
C24 C37 C62 119.0(10)
C24 C37 H37A 120.5
C62 C37 H37A 120.5
C60 C38 C45 121.3(10)
C60 C38 H38A 119.3
C45 C38 H38A 119.3
N7 C39 C28 125.0(8)
N7 C39 H39A 117.5
C28 C39 H39A 117.5
C7 C40 C42 120.4(7)
C7 C40 H40A 119.8
C42 C40 H40A 119.8
C27 C41 C32 118.8(9)
C27 C41 H41A 120.6
C32 C41 H41A 120.6
N6 C42 C40 120.7(7)
N6 C42 H42A 119.7
C40 C42 H42A 119.7
N3 C43 C36 119.5(9)
N3 C43 H43A 120.3
C36 C43 H43A 120.3
C29 C44 C24 117.9(10)
C29 C44 H44A 121.1
C24 C44 H44A 121.1
C38 C45 C15 120.1(10)
C38 C45 H45A 119.9
C15 C45 H45A 119.9
N4 C46 C47 124.7(8)
N4 C46 H46A 117.7
C47 C46 H46A 117.7
C12 C47 C46 120.4(6)
C12 C47 H47A 119.8
C46 C47 H47A 119.8
C4 C48 C64 123.7(12)
C4 C48 H48A 118.1
C64 C48 H48A 118.1
C58 C49 C35 117.1(10)
C58 C49 H49A 121.4
C35 C49 H49A 121.4
C59 C50 C63 120.4(4)
C59 C50 H50A 119.8
C63 C50 H50A 119.8
C63 C51 C33 122.9(11)
C63 C51 H51A 118.6
C33 C51 H51A 118.6
C30 C52 C57 121.6(10)
C30 C52 H52A 119.2
C57 C52 H52A 119.2
C60 C53 C26 120.2(10)
C60 C53 H53A 119.9
C26 C53 H53A 119.9
C55 C54 C31 119.9(11)
C55 C54 H54A 120.0
C31 C54 H54A 120.0
C64 C55 C54 120.1(10)
C64 C55 H55A 119.9
C54 C55 H55A 119.9
C58 C56 C34 117.2(12)
C58 C56 H56A 121.4
C34 C56 H56A 121.4
C32 C57 C52 116.6(9)
C32 C57 H57A 121.7
C52 C57 H57A 121.7
C49 C58 C56 123.8(11)
C49 C58 H58A 118.1
C56 C58 H58A 118.1
C50 C59 C6 114.7(9)
C50 C59 H59A 122.7
C6 C59 H59A 122.7
C53 C60 C38 123.3(10)
C53 C60 H60A 118.4
C38 C60 H60A 118.4
C29 C61 C62 119.1(12)
C29 C61 H61A 120.4
C62 C61 H61A 120.4
C37 C62 C61 121.7(12)
C37 C62 H62A 119.2
C61 C62 H62A 119.2
C51 C63 C50 120.1(5)
C51 C63 H63A 119.9
C50 C63 H63A 119.9
C55 C64 C48 118.7(12)
C55 C64 H64A 120.6
C48 C64 H64A 120.6
O8 Cu1 N7 169.3(4)
O8 Cu1 N6 92.8(4)
N7 Cu1 N6 81.3(3)
O8 Cu1 Cl2 91.8(3)
N7 Cu1 Cl2 95.0(3)
N6 Cu1 Cl2 173.3(3)
O2 Cu2 N3 167.5(3)
O2 Cu2 N4 89.3(3)
N3 Cu2 N4 81.6(3)
O2 Cu2 Cl1 94.4(3)
N3 Cu2 Cl1 95.6(2)
N4 Cu2 Cl1 172.8(3)
O20 N1 O22 121.1(10)
O20 N1 O21 121.7(11)
O22 N1 O21 110.6(10)
C20 N2 C1 126.6(8)
C20 N2 H2A 116.7
C1 N2 H2A 116.7
C13 N3 C43 117.3(7)
C13 N3 Cu2 114.8(6)
C43 N3 Cu2 127.6(6)
C46 N4 C2 117.1(8)
C46 N4 Cu2 131.8(6)
C2 N4 Cu2 111.0(6)
C25 N5 C3 125.8(8)
C25 N5 H5A 117.1
C3 N5 H5A 117.1
C42 N6 C9 118.0(8)
C42 N6 Cu1 128.7(5)
C9 N6 Cu1 113.4(6)
C39 N7 C8 119.7(8)
C39 N7 Cu1 128.9(6)
C8 N7 Cu1 111.2(7)
O6 N8 O8 125.7(9)
O6 N8 O7 120.6(9)
O8 N8 O7 113.5(9)
O12 N9 O10 123.4(12)
O12 N9 O11 131.8(15)
O10 N9 O11 102.0(9)
O1 N20 O2 125.9(10)
O1 N20 O13 119.3(11)
O2 N20 O13 114.7(11)
N20 O2 Cu2 109.1(7)
N8 O8 Cu1 107.8(7)
C4 P1 C21 110.1(4)
C4 P1 C27 107.1(4)
C21 P1 C27 108.3(3)
C4 P1 C5 114.1(4)
C21 P1 C5 112.6(4)
C27 P1 C5 104.2(4)
C19 P2 C15 108.1(4)
C19 P2 C6 110.8(5)
C15 P2 C6 108.5(4)
C19 P2 C24 113.0(5)
C15 P2 C24 107.0(4)
C6 P2 C24 109.3(4)

loop_
_geom_bond_atom_site_label_1
_geom_bond_atom_site_label_2
_geom_bond_distance
C1 C18 1.376(13)
C1 N2 1.417(11)
C1 C11 1.451(12)
C2 N4 1.362(10)
C2 C11 1.415(12)
C2 C13 1.465(13)
C3 C16 1.331(14)
C3 N5 1.417(12)
C3 C10 1.455(11)
C4 C48 1.321(16)
C4 C31 1.390(14)
C4 P1 1.786(10)
C5 C20 1.538(13)
C5 P1 1.836(7)
C5 H5B 0.9700
C5 H5C 0.9700
C6 C33 1.399(13)
C6 C59 1.432(13)
C6 P2 1.782(10)
C7 C40 1.377(11)
C7 C10 1.384(12)
C7 H7A 0.9300
C8 C9 1.387(13)
C8 N7 1.369(11)
C8 C14 1.438(12)
C9 N6 1.360(11)
C9 C10 1.399(11)
C11 C12 1.412(13)
C12 C47 1.351(9)
C12 H12A 0.9300
C13 N3 1.339(11)
C13 C17 1.355(12)
C14 C22 1.391(13)
C14 C16 1.458(13)
C15 C45 1.384(13)
C15 C26 1.437(13)
C15 P2 1.766(9)
C16 H16A 0.9300
C17 C23 1.429(14)
C17 C18 1.385(12)
C18 H18A 0.9300
C19 C25 1.521(13)
C19 P2 1.771(9)
C19 H19A 0.9700
C19 H19B 0.9700
C20 O4 1.192(11)
C20 N2 1.376(10)
C21 C34 1.338(13)
C21 C35 1.428(9)
C21 P1 1.7864
C22 C28 1.343(13)
C22 H22A 0.9300
C23 C36 1.399(13)
C23 H23A 0.9300
C24 C37 1.359(13)
C24 C44 1.437(12)
C24 P2 1.811(8)
C25 O9 1.204(12)
C25 N5 1.325(12)
C26 C53 1.446(15)
C26 H26A 0.9300
C27 C30 1.338(15)
C27 C41 1.387(12)
C27 P1 1.833(9)
C28 C39 1.426(14)
C28 H28A 0.9300
C29 C61 1.321(17)
C29 C44 1.388(17)
C29 H29A 0.9300
C30 C52 1.328(15)
C30 H30A 0.9300
C31 C54 1.410(16)
C31 H31A 0.9300
C32 C57 1.388(16)
C32 C41 1.425(15)
C32 H32A 0.9300
C33 C51 1.334(16)
C33 H33A 0.9300
C34 C56 1.407(16)
C34 H34A 0.9300
C35 C49 1.400(16)
C35 H35A 0.9300
C36 C43 1.354(14)
C36 H36A 0.9300
C37 C62 1.361(18)
C37 H37A 0.9300
C38 C60 1.320(16)
C38 C45 1.353(15)
C38 H38A 0.9300
C39 N7 1.283(14)
C39 H39A 0.9300
C40 C42 1.423(11)
C40 H40A 0.9300
C41 H41A 0.9300
C42 N6 1.338(12)
C42 H42A 0.9300
C43 N3 1.353(12)
C43 H43A 0.9300
C44 H44A 0.9300
C45 H45A 0.9300
C46 N4 1.293(13)
C46 C47 1.352(11)
C46 H46A 0.9300
C47 H47A 0.9300
C48 C64 1.396(17)
C48 H48A 0.9300
C49 C58 1.328(18)
C49 H49A 0.9300
C50 C59 1.412(12)
C50 C63 1.4338
C50 H50A 0.9300
C51 C63 1.311(14)
C51 H51A 0.9300
C52 C57 1.438(14)
C52 H52A 0.9300
C53 C60 1.311(15)
C53 H53A 0.9300
C54 C55 1.372(18)
C54 H54A 0.9300
C55 C64 1.336(17)
C55 H55A 0.9300
C56 C58 1.405(18)
C56 H56A 0.9300
C57 H57A 0.9300
C58 H58A 0.9300
C59 H59A 0.9300
C60 H60A 0.9300
C61 C62 1.412(18)
C61 H61A 0.9300
C62 H62A 0.9300
C63 H63A 0.9300
C64 H64A 0.9300
Cl1 Cu2 2.225(3)
Cl2 Cu1 2.193(3)
Cu1 O8 1.935(8)
Cu1 N7 1.993(8)
Cu1 N6 2.022(8)
Cu2 O2 1.968(8)
Cu2 N3 2.003(7)
Cu2 N4 2.055(7)
N1 O20 1.179(12)
N1 O22 1.262(12)
N1 O21 1.268(13)
N2 H2A 0.8600
N5 H5A 0.8600
N8 O6 1.207(12)
N8 O8 1.265(12)
N8 O7 1.309(12)
N9 O12 1.061(12)
N9 O10 1.200(10)
N9 O11 1.225(12)
N20 O1 1.031(12)
N20 O2 1.199(11)
N20 O13 1.264(13)
